data_4119521
loop_
_publ_author_name
'Rajendra S. Dhayal'
'Jian-Hong Liao'
'Yan-Ru Lin'
'Ping-Kuei Liao'
'Samia Kahlal'
'Jean-Yves Saillard'
'C. W. Liu'

_publ_section_title
;
 A Nanospheric Polyhydrido Copper Cluster of Elongated Triangular
 Orthobicupola Array: Liberation of H2 from Solar Energy
;
_journal_name_full 'Journal of the American Chemical Society'
_journal_page_first 4704
_journal_page_last 4707
_journal_paper_doi 10.1021/ja401576s
_journal_volume 135
_journal_year 2013
_chemical_formula_sum 'C63 H146 Cu20 O18 P9 S18'
_chemical_formula_weight 3318.41
_chemical_name_systematic
; 
 ? 
;
_space_group_IT_number 2
_symmetry_cell_setting triclinic
_symmetry_space_group_name_Hall '-P 1'
_symmetry_space_group_name_H-M 'P -1'
_atom_sites_solution_hydrogens geom
_atom_sites_solution_primary direct
_atom_sites_solution_secondary difmap
_audit_creation_method SHELXL-97
_cell_angle_alpha 86.6330(10)
_cell_angle_beta 88.4330(10)
_cell_angle_gamma 66.6370(10)
_cell_formula_units_Z 2
_cell_length_a 16.2107(8)
_cell_length_b 16.7559(9)
_cell_length_c 24.0188(12)
_cell_measurement_reflns_used 9214
_cell_measurement_temperature 100(2)
_cell_measurement_theta_max 28.33
_cell_measurement_theta_min 2.19
_cell_volume 5978.8(5)
_computing_cell_refinement 'Bruker SAINT'
_computing_data_collection 'Bruker APEX2'
_computing_data_reduction 'Bruker SAINT'
_computing_molecular_graphics 'Bruker SHELXTL'
_computing_publication_material 'Bruker SHELXTL'
_computing_structure_refinement 'SHELXL-97 (Sheldrick, 2008)'
_computing_structure_solution 'SHELXS-97 (Sheldrick, 2008)'
_diffrn_ambient_temperature 100(2)
_diffrn_measured_fraction_theta_full 0.998
_diffrn_measured_fraction_theta_max 0.998
_diffrn_measurement_device_type 'Bruker APEX-II CCD'
_diffrn_measurement_method '\f and \w scans'
_diffrn_radiation_monochromator graphite
_diffrn_radiation_source 'fine-focus sealed tube'
_diffrn_radiation_type MoK\a
_diffrn_radiation_wavelength 0.71073
_diffrn_reflns_av_R_equivalents 0.0280
_diffrn_reflns_av_sigmaI/netI 0.0303
_diffrn_reflns_limit_h_max 21
_diffrn_reflns_limit_h_min -21
_diffrn_reflns_limit_k_max 22
_diffrn_reflns_limit_k_min -22
_diffrn_reflns_limit_l_max 32
_diffrn_reflns_limit_l_min -32
_diffrn_reflns_number 92330
_diffrn_reflns_theta_full 28.33
_diffrn_reflns_theta_max 28.33
_diffrn_reflns_theta_min 1.33
_exptl_absorpt_coefficient_mu 3.956
_exptl_absorpt_correction_T_max 0.4038
_exptl_absorpt_correction_T_min 0.2579
_exptl_absorpt_correction_type multi-scan
_exptl_absorpt_process_details SADABS
_exptl_crystal_colour yellow
_exptl_crystal_density_diffrn 1.843
_exptl_crystal_description block
_exptl_crystal_F_000 3342
_exptl_crystal_size_max 0.47
_exptl_crystal_size_mid 0.34
_exptl_crystal_size_min 0.28
_refine_diff_density_max 3.729
_refine_diff_density_min -2.086
_refine_diff_density_rms 0.155
_refine_ls_extinction_method none
_refine_ls_goodness_of_fit_ref 1.023
_refine_ls_hydrogen_treatment mixed
_refine_ls_matrix_type full
_refine_ls_number_parameters 1228
_refine_ls_number_reflns 29762
_refine_ls_number_restraints 5
_refine_ls_restrained_S_all 1.023
_refine_ls_R_factor_all 0.0666
_refine_ls_R_factor_gt 0.0476
_refine_ls_shift/su_max 0.001
_refine_ls_shift/su_mean 0.000
_refine_ls_structure_factor_coef Fsqd
_refine_ls_weighting_details 'calc w=1/[\s^2^(Fo^2^)+(0.0539P)^2^+35.9639P] where P=(Fo^2^+2Fc^2^)/3'
_refine_ls_weighting_scheme calc
_refine_ls_wR_factor_gt 0.1172
_refine_ls_wR_factor_ref 0.1323
_reflns_number_gt 23290
_reflns_number_total 29762
_reflns_threshold_expression >2sigma(I)
_cod_data_source_file ja401576s_si_002.cif
_cod_data_source_block 1
_cod_database_code 4119521

loop_
_symmetry_equiv_pos_as_xyz
'x, y, z'
'-x, -y, -z'

loop_
_atom_site_label
_atom_site_type_symbol
_atom_site_fract_x
_atom_site_fract_y
_atom_site_fract_z
_atom_site_U_iso_or_equiv
_atom_site_adp_type
_atom_site_occupancy
_atom_site_symmetry_multiplicity
_atom_site_calc_flag
_atom_site_refinement_flags
_atom_site_disorder_assembly
_atom_site_disorder_group
C1 C -0.0669(3) 0.4301(3) 0.4694(2) 0.0280(9) Uani 1 1 d . . .
H1 H -0.0663 0.4809 0.4874 0.034 Uiso 1 1 calc R . .
C2 C 0.0273(4) 0.3736(4) 0.4508(2) 0.0348(11) Uani 1 1 d . . .
H2A H 0.0661 0.3541 0.4827 0.052 Uiso 1 1 calc R . .
H2B H 0.0491 0.4068 0.4250 0.052 Uiso 1 1 calc R . .
H2C H 0.0264 0.3242 0.4330 0.052 Uiso 1 1 calc R . .
C3 C -0.1342(4) 0.4594(4) 0.4228(2) 0.0382(12) Uani 1 1 d . . .
H3A H -0.1340 0.4096 0.4050 0.057 Uiso 1 1 calc R . .
H3B H -0.1186 0.4961 0.3961 0.057 Uiso 1 1 calc R . .
H3C H -0.1930 0.4915 0.4377 0.057 Uiso 1 1 calc R . .
C4 C -0.2630(3) 0.5253(4) 0.5690(3) 0.0417(13) Uani 1 1 d . . .
H4 H -0.2747 0.4857 0.5449 0.050 Uiso 1 1 calc R . .
C5 C -0.2844(5) 0.6122(4) 0.5381(4) 0.063(2) Uani 1 1 d . . .
H5A H -0.2753 0.6515 0.5624 0.095 Uiso 1 1 calc R . .
H5B H -0.3459 0.6356 0.5262 0.095 Uiso 1 1 calc R . .
H5C H -0.2457 0.6047 0.5062 0.095 Uiso 1 1 calc R . .
C6 C -0.3146(4) 0.5323(5) 0.6227(4) 0.063(2) Uani 1 1 d . . .
H6A H -0.2965 0.4758 0.6413 0.095 Uiso 1 1 calc R . .
H6B H -0.3778 0.5548 0.6148 0.095 Uiso 1 1 calc R . .
H6C H -0.3026 0.5709 0.6461 0.095 Uiso 1 1 calc R . .
C7 C -0.3011(3) 0.4603(3) 0.8078(2) 0.0310(10) Uani 1 1 d . . .
H7 H -0.2470 0.4451 0.7844 0.037 Uiso 1 1 calc R . .
C8 C -0.3836(5) 0.5056(5) 0.7723(3) 0.0550(17) Uani 1 1 d . . .
H8A H -0.3860 0.4671 0.7449 0.082 Uiso 1 1 calc R . .
H8B H -0.3810 0.5570 0.7540 0.082 Uiso 1 1 calc R . .
H8C H -0.4363 0.5215 0.7955 0.082 Uiso 1 1 calc R . .
C9 C -0.2945(4) 0.5120(4) 0.8554(3) 0.0436(14) Uani 1 1 d . . .
H9A H -0.3468 0.5255 0.8787 0.065 Uiso 1 1 calc R . .
H9B H -0.2907 0.5651 0.8409 0.065 Uiso 1 1 calc R . .
H9C H -0.2418 0.4786 0.8769 0.065 Uiso 1 1 calc R . .
C10 C -0.3542(3) 0.2230(3) 0.8451(2) 0.0285(10) Uani 1 1 d . . .
H10 H -0.3849 0.2689 0.8166 0.034 Uiso 1 1 calc R . .
C11 C -0.4100(5) 0.2395(6) 0.8972(3) 0.071(2) Uani 1 1 d . . .
H11A H -0.3793 0.1959 0.9258 0.106 Uiso 1 1 calc R . .
H11B H -0.4668 0.2370 0.8898 0.106 Uiso 1 1 calc R . .
H11C H -0.4197 0.2960 0.9096 0.106 Uiso 1 1 calc R . .
C12 C -0.3342(4) 0.1360(4) 0.8220(3) 0.0453(15) Uani 1 1 d . . .
H12A H -0.2918 0.1269 0.7919 0.068 Uiso 1 1 calc R . .
H12B H -0.3887 0.1344 0.8085 0.068 Uiso 1 1 calc R . .
H12C H -0.3094 0.0910 0.8508 0.068 Uiso 1 1 calc R . .
C13 C -0.0295(4) -0.1088(4) 0.7467(2) 0.0360(11) Uani 1 1 d . . .
H13 H -0.0107 -0.0662 0.7627 0.043 Uiso 1 1 calc R . .
C14 C -0.1271(5) -0.0872(7) 0.7609(3) 0.073(2) Uani 1 1 d . . .
H14A H -0.1634 -0.0308 0.7446 0.109 Uiso 1 1 calc R . .
H14B H -0.1349 -0.0871 0.8007 0.109 Uiso 1 1 calc R . .
H14C H -0.1452 -0.1300 0.7464 0.109 Uiso 1 1 calc R . .
C15 C 0.0328(5) -0.1986(4) 0.7659(3) 0.0524(16) Uani 1 1 d . . .
H15A H 0.0168 -0.2406 0.7484 0.079 Uiso 1 1 calc R . .
H15B H 0.0280 -0.2057 0.8057 0.079 Uiso 1 1 calc R . .
H15C H 0.0934 -0.2073 0.7561 0.079 Uiso 1 1 calc R . .
C16 C 0.0912(3) -0.1325(3) 0.56834(19) 0.0266(9) Uani 1 1 d . . .
H16 H 0.1438 -0.1179 0.5705 0.032 Uiso 1 1 calc R . .
C17 C 0.0691(4) -0.1339(4) 0.5084(2) 0.0467(15) Uani 1 1 d . . .
H17A H 0.0203 -0.1522 0.5061 0.070 Uiso 1 1 calc R . .
H17B H 0.1208 -0.1737 0.4897 0.070 Uiso 1 1 calc R . .
H17C H 0.0522 -0.0766 0.4910 0.070 Uiso 1 1 calc R . .
C18 C 0.1096(4) -0.2182(3) 0.6004(3) 0.0419(13) Uani 1 1 d . . .
H18A H 0.1299 -0.2159 0.6373 0.063 Uiso 1 1 calc R . .
H18B H 0.1552 -0.2644 0.5815 0.063 Uiso 1 1 calc R . .
H18C H 0.0555 -0.2286 0.6030 0.063 Uiso 1 1 calc R . .
C19 C 0.2011(3) 0.0991(4) 0.4738(2) 0.0362(12) Uani 1 1 d . . .
H19 H 0.1539 0.1301 0.5004 0.043 Uiso 1 1 calc R . .
C20 C 0.1846(4) 0.1497(5) 0.4189(2) 0.0472(15) Uani 1 1 d . . .
H20A H 0.1854 0.2059 0.4237 0.071 Uiso 1 1 calc R . .
H20B H 0.1271 0.1568 0.4048 0.071 Uiso 1 1 calc R . .
H20C H 0.2308 0.1189 0.3929 0.071 Uiso 1 1 calc R . .
C21 C 0.2057(5) 0.0084(5) 0.4692(3) 0.0606(19) Uani 1 1 d . . .
H21A H 0.2520 -0.0217 0.4431 0.091 Uiso 1 1 calc R . .
H21B H 0.1490 0.0112 0.4565 0.091 Uiso 1 1 calc R . .
H21C H 0.2190 -0.0222 0.5051 0.091 Uiso 1 1 calc R . .
C22 C 0.4414(4) 0.1542(4) 0.5230(4) 0.069(3) Uani 1 1 d . . .
H22 H 0.3974 0.1851 0.4938 0.083 Uiso 1 1 calc R . .
C23 C 0.5254(6) 0.1012(6) 0.4944(4) 0.080(3) Uani 1 1 d . . .
H23A H 0.5456 0.1385 0.4712 0.120 Uiso 1 1 calc R . .
H23B H 0.5147 0.0609 0.4718 0.120 Uiso 1 1 calc R . .
H23C H 0.5705 0.0696 0.5217 0.120 Uiso 1 1 calc R . .
C24 C 0.4483(6) 0.2224(6) 0.5585(3) 0.068(2) Uani 1 1 d . . .
H24A H 0.4907 0.1947 0.5879 0.101 Uiso 1 1 calc R . .
H24B H 0.3905 0.2553 0.5743 0.101 Uiso 1 1 calc R . .
H24C H 0.4681 0.2607 0.5359 0.101 Uiso 1 1 calc R . .
C25 C -0.1625(7) 0.6473(6) 0.7552(5) 0.119(5) Uani 1 1 d . . .
H25 H -0.1189 0.6744 0.7515 0.143 Uiso 1 1 calc R A 1
C26 C -0.1846(8) 0.6535(10) 0.7027(6) 0.162(5) Uani 1 1 d . . .
H26A H -0.1404 0.6064 0.6836 0.243 Uiso 1 1 calc R . .
H26B H -0.1872 0.7079 0.6860 0.243 Uiso 1 1 calc R . .
H26C H -0.2423 0.6506 0.6999 0.243 Uiso 1 1 calc R . .
C27 C -0.2350(8) 0.7172(9) 0.7908(6) 0.162(5) Uani 1 1 d . . .
H27A H -0.2939 0.7260 0.7783 0.243 Uiso 1 1 calc R . .
H27B H -0.2272 0.7711 0.7865 0.243 Uiso 1 1 calc R . .
H27C H -0.2285 0.6973 0.8294 0.243 Uiso 1 1 calc R . .
C28 C 0.0795(9) 0.5706(8) 0.8780(4) 0.026(2) Uani 0.50 1 d P B 1
H28 H 0.0807 0.5171 0.8976 0.032 Uiso 0.50 1 calc PR B 1
C29 C 0.0037(10) 0.6458(8) 0.9015(5) 0.037(2) Uani 0.50 1 d P B 1
H29A H -0.0031 0.6983 0.8802 0.056 Uiso 0.50 1 calc PR B 1
H29B H 0.0163 0.6511 0.9396 0.056 Uiso 0.50 1 calc PR B 1
H29C H -0.0509 0.6364 0.8998 0.056 Uiso 0.50 1 calc PR B 1
C30 C 0.1703(9) 0.5738(9) 0.8846(5) 0.040(3) Uani 0.50 1 d P B 1
H30A H 0.2159 0.5226 0.8700 0.059 Uiso 0.50 1 calc PR B 1
H30B H 0.1814 0.5762 0.9234 0.059 Uiso 0.50 1 calc PR B 1
H30C H 0.1715 0.6246 0.8645 0.059 Uiso 0.50 1 calc PR B 1
C28' C 0.0296(11) 0.5958(9) 0.8819(5) 0.032(2) Uani 0.50 1 d P B 2
H28' H 0.0364 0.5435 0.9051 0.039 Uiso 0.50 1 calc PR B 2
C29' C -0.0589(11) 0.6682(8) 0.8951(5) 0.045(3) Uani 0.50 1 d P B 2
H29D H -0.0594 0.6821 0.9333 0.068 Uiso 0.50 1 calc PR B 2
H29E H -0.1069 0.6498 0.8891 0.068 Uiso 0.50 1 calc PR B 2
H29F H -0.0669 0.7187 0.8712 0.068 Uiso 0.50 1 calc PR B 2
C30' C 0.1107(11) 0.6170(9) 0.8887(5) 0.046(3) Uani 0.50 1 d P B 2
H30D H 0.1048 0.6673 0.8652 0.068 Uiso 0.50 1 calc PR B 2
H30E H 0.1638 0.5684 0.8784 0.068 Uiso 0.50 1 calc PR B 2
H30F H 0.1151 0.6287 0.9269 0.068 Uiso 0.50 1 calc PR B 2
C31 C -0.0523(3) -0.0521(3) 0.93076(18) 0.0243(9) Uani 1 1 d . . .
H31 H -0.0297 -0.0389 0.9650 0.029 Uiso 1 1 calc R . .
C32 C -0.1345(3) 0.0249(3) 0.9113(2) 0.0347(11) Uani 1 1 d . . .
H32A H -0.1195 0.0746 0.9043 0.052 Uiso 1 1 calc R . .
H32B H -0.1803 0.0373 0.9395 0.052 Uiso 1 1 calc R . .
H32C H -0.1562 0.0120 0.8776 0.052 Uiso 1 1 calc R . .
C33 C -0.0691(4) -0.1331(3) 0.9407(2) 0.0337(11) Uani 1 1 d . . .
H33A H -0.0905 -0.1463 0.9070 0.051 Uiso 1 1 calc R . .
H33B H -0.1133 -0.1247 0.9696 0.051 Uiso 1 1 calc R . .
H33C H -0.0142 -0.1805 0.9518 0.051 Uiso 1 1 calc R . .
C34 C 0.1946(6) -0.1913(5) 0.9479(2) 0.077(3) Uani 1 1 d . . .
H34 H 0.1673 -0.2102 0.9182 0.093 Uiso 1 1 calc R . .
C35 C 0.2884(7) -0.2240(11) 0.9372(5) 0.186(10) Uani 1 1 d . . .
H35A H 0.2991 -0.2012 0.9014 0.278 Uiso 1 1 calc R . .
H35B H 0.3120 -0.2864 0.9373 0.278 Uiso 1 1 calc R . .
H35C H 0.3175 -0.2067 0.9656 0.278 Uiso 1 1 calc R . .
C36 C 0.1688(5) -0.2243(5) 1.0028(3) 0.062(2) Uani 1 1 d . . .
H36A H 0.1872 -0.2863 1.0027 0.094 Uiso 1 1 calc R . .
H36B H 0.1049 -0.1971 1.0077 0.094 Uiso 1 1 calc R . .
H36C H 0.1980 -0.2105 1.0327 0.094 Uiso 1 1 calc R . .
C37 C 0.5508(3) 0.3069(4) 0.6752(2) 0.0374(12) Uani 1 1 d . . .
H37 H 0.5550 0.3180 0.7144 0.045 Uiso 1 1 calc R . .
C38 C 0.6069(4) 0.2137(5) 0.6658(4) 0.064(2) Uani 1 1 d . . .
H38A H 0.5814 0.1775 0.6857 0.097 Uiso 1 1 calc R . .
H38B H 0.6668 0.1994 0.6789 0.097 Uiso 1 1 calc R . .
H38C H 0.6088 0.2043 0.6266 0.097 Uiso 1 1 calc R . .
C39 C 0.5741(5) 0.3708(6) 0.6385(3) 0.065(2) Uani 1 1 d . . .
H39A H 0.5650 0.3632 0.6002 0.098 Uiso 1 1 calc R . .
H39B H 0.6359 0.3610 0.6441 0.098 Uiso 1 1 calc R . .
H39C H 0.5363 0.4290 0.6479 0.098 Uiso 1 1 calc R . .
C40 C 0.3143(4) 0.4991(5) 0.7608(3) 0.059(2) Uani 1 1 d . . .
H40 H 0.2832 0.4665 0.7809 0.071 Uiso 1 1 calc R . .
C41 C 0.2468(5) 0.5763(5) 0.7281(4) 0.071(2) Uani 1 1 d . . .
H41A H 0.2774 0.6083 0.7085 0.106 Uiso 1 1 calc R . .
H41B H 0.2035 0.6135 0.7533 0.106 Uiso 1 1 calc R . .
H41C H 0.2168 0.5562 0.7018 0.106 Uiso 1 1 calc R . .
C42 C 0.3689(6) 0.5237(7) 0.8012(5) 0.107(4) Uani 1 1 d . . .
H42A H 0.4055 0.4730 0.8234 0.161 Uiso 1 1 calc R . .
H42B H 0.3292 0.5666 0.8251 0.161 Uiso 1 1 calc R . .
H42C H 0.4067 0.5472 0.7809 0.161 Uiso 1 1 calc R . .
C43 C 0.2257(4) 0.3881(3) 0.9828(2) 0.0379(12) Uani 1 1 d . . .
H43 H 0.2138 0.3950 0.9427 0.046 Uiso 1 1 calc R . .
C44 C 0.1454(5) 0.4498(4) 1.0138(3) 0.0511(16) Uani 1 1 d . . .
H44A H 0.0926 0.4414 1.0039 0.077 Uiso 1 1 calc R . .
H44B H 0.1375 0.5087 1.0039 0.077 Uiso 1 1 calc R . .
H44C H 0.1551 0.4385 1.0532 0.077 Uiso 1 1 calc R . .
C45 C 0.3119(6) 0.3989(5) 0.9941(4) 0.074(2) Uani 1 1 d . . .
H45A H 0.3261 0.3867 1.0331 0.111 Uiso 1 1 calc R . .
H45B H 0.3046 0.4576 0.9839 0.111 Uiso 1 1 calc R . .
H45C H 0.3599 0.3593 0.9726 0.111 Uiso 1 1 calc R . .
C46 C 0.3408(4) 0.1043(4) 1.0355(4) 0.063(2) Uani 1 1 d . . .
H46 H 0.3833 0.1316 1.0263 0.076 Uiso 1 1 calc R . .
C47 C 0.3131(5) 0.1165(6) 1.0954(4) 0.080(3) Uani 1 1 d . . .
H47A H 0.2849 0.1776 1.1016 0.120 Uiso 1 1 calc R . .
H47B H 0.3651 0.0900 1.1187 0.120 Uiso 1 1 calc R . .
H47C H 0.2714 0.0898 1.1043 0.120 Uiso 1 1 calc R . .
C48 C 0.3807(5) 0.0114(5) 1.0197(6) 0.106(4) Uani 1 1 d . . .
H48A H 0.4325 -0.0206 1.0422 0.160 Uiso 1 1 calc R . .
H48B H 0.3980 0.0089 0.9811 0.160 Uiso 1 1 calc R . .
H48C H 0.3370 -0.0137 1.0256 0.160 Uiso 1 1 calc R . .
C49 C 0.4534(8) -0.1815(8) 0.8676(6) 0.031(3) Uani 0.50 1 d P C 1
H49 H 0.3885 -0.1473 0.8645 0.037 Uiso 0.50 1 calc PR C 1
C50 C 0.4834(14) -0.1756(12) 0.9228(9) 0.083(3) Uani 0.50 1 d P C 1
H50A H 0.4662 -0.2118 0.9490 0.124 Uiso 0.50 1 calc PR C 1
H50B H 0.4563 -0.1163 0.9334 0.124 Uiso 0.50 1 calc PR C 1
H50C H 0.5476 -0.1946 0.9227 0.124 Uiso 0.50 1 calc PR C 1
C51 C 0.4748(13) -0.2747(11) 0.8544(9) 0.083(3) Uani 0.50 1 d P C 1
H51A H 0.5373 -0.3093 0.8615 0.124 Uiso 0.50 1 calc PR C 1
H51B H 0.4621 -0.2771 0.8159 0.124 Uiso 0.50 1 calc PR C 1
H51C H 0.4387 -0.2971 0.8775 0.124 Uiso 0.50 1 calc PR C 1
C49' C 0.4793(11) -0.1978(10) 0.8421(8) 0.051(4) Uani 0.50 1 d P C 2
H49' H 0.4137 -0.1772 0.8403 0.061 Uiso 0.50 1 calc PR C 2
C50' C 0.5143(14) -0.2362(12) 0.9003(9) 0.083(3) Uani 0.50 1 d P C 2
H50D H 0.5722 -0.2347 0.9054 0.124 Uiso 0.50 1 calc PR C 2
H50E H 0.5195 -0.2954 0.9041 0.124 Uiso 0.50 1 calc PR C 2
H50F H 0.4732 -0.2027 0.9279 0.124 Uiso 0.50 1 calc PR C 2
C51' C 0.5254(13) -0.2624(11) 0.7968(9) 0.083(3) Uani 0.50 1 d P C 2
H51D H 0.5049 -0.2349 0.7607 0.124 Uiso 0.50 1 calc PR C 2
H51E H 0.5107 -0.3125 0.8024 0.124 Uiso 0.50 1 calc PR C 2
H51F H 0.5893 -0.2802 0.7990 0.124 Uiso 0.50 1 calc PR C 2
C52 C 0.5615(4) -0.0569(5) 0.6906(4) 0.069(2) Uani 1 1 d . C .
H52 H 0.5067 -0.0048 0.6830 0.082 Uiso 1 1 calc R . .
C53 C 0.5789(6) -0.1181(8) 0.6459(4) 0.095(3) Uani 1 1 d . . .
H53A H 0.6294 -0.1710 0.6558 0.142 Uiso 1 1 calc R . .
H53B H 0.5919 -0.0924 0.6117 0.142 Uiso 1 1 calc R . .
H53C H 0.5269 -0.1309 0.6409 0.142 Uiso 1 1 calc R . .
C54 C 0.6411(8) -0.0324(8) 0.7007(6) 0.128(6) Uani 1 1 d . . .
H54A H 0.6362 -0.0109 0.7374 0.191 Uiso 1 1 calc R . .
H54B H 0.6408 0.0118 0.6734 0.191 Uiso 1 1 calc R . .
H54C H 0.6961 -0.0829 0.6978 0.191 Uiso 1 1 calc R . .
Cu1 Cu -0.02529(3) 0.18192(4) 0.63295(2) 0.02151(11) Uani 1 1 d . . .
Cu2 Cu -0.11695(3) 0.31330(4) 0.70297(2) 0.02251(11) Uani 1 1 d . . .
Cu3 Cu -0.07946(3) 0.14433(4) 0.73567(2) 0.02220(11) Uani 1 1 d . . .
Cu4 Cu 0.10343(4) 0.23797(4) 0.62645(3) 0.02761(12) Uani 1 1 d . . .
Cu5 Cu -0.01764(4) 0.39745(5) 0.69613(3) 0.03202(14) Uani 1 1 d . B .
Cu6 Cu -0.04045(4) 0.33454(4) 0.79186(2) 0.02792(13) Uani 1 1 d . B .
Cu7 Cu -0.01799(4) 0.14661(4) 0.83182(2) 0.03009(13) Uani 1 1 d . . .
Cu8 Cu 0.08602(3) 0.04276(4) 0.76207(2) 0.02449(12) Uani 1 1 d . . .
Cu9 Cu 0.13855(4) 0.07616(4) 0.63369(3) 0.02924(13) Uani 1 1 d . . .
Cu10 Cu 0.25696(4) 0.22841(4) 0.67002(3) 0.03210(14) Uani 1 1 d . B .
Cu11 Cu 0.17365(4) 0.37557(5) 0.74898(3) 0.03463(14) Uani 1 1 d . B .
Cu12 Cu 0.11208(4) 0.32312(4) 0.83633(3) 0.03181(14) Uani 1 1 d . B .
Cu13 Cu 0.16897(4) 0.12641(5) 0.88594(3) 0.04018(17) Uani 1 1 d . B .
Cu14 Cu 0.23840(4) 0.02783(4) 0.80676(2) 0.02963(13) Uani 1 1 d . B .
Cu15 Cu 0.32140(4) 0.06554(5) 0.69154(3) 0.03585(15) Uani 1 1 d . B .
Cu16 Cu 0.37552(4) 0.15652(4) 0.75036(3) 0.03228(14) Uani 1 1 d . B .
Cu17 Cu 0.28304(4) 0.28076(5) 0.82249(3) 0.03218(14) Uani 1 1 d . . .
Cu18 Cu 0.32482(4) 0.10912(5) 0.85217(3) 0.03444(15) Uani 1 1 d . B .
Cu19 Cu 0.05990(3) 0.20537(4) 0.72972(2) 0.02254(11) Uani 1 1 d . . .
Cu20 Cu 0.19350(3) 0.19378(4) 0.76797(2) 0.02615(12) Uani 1 1 d . . .
O1 O -0.0976(2) 0.3773(2) 0.50992(13) 0.0282(7) Uani 1 1 d . . .
O2 O -0.1672(2) 0.4914(2) 0.58226(16) 0.0317(7) Uani 1 1 d . . .
O3 O -0.3078(2) 0.3812(2) 0.83218(13) 0.0230(6) Uani 1 1 d . . .
O4 O -0.2676(2) 0.2280(2) 0.85954(13) 0.0259(7) Uani 1 1 d . . .
O5 O -0.0233(2) -0.1017(2) 0.68561(13) 0.0266(7) Uani 1 1 d . . .
O6 O 0.0120(2) -0.0618(2) 0.59120(12) 0.0239(6) Uani 1 1 d . . .
O7 O 0.2889(2) 0.0930(3) 0.49371(14) 0.0355(9) Uani 1 1 d . . .
O8 O 0.4063(2) 0.0931(3) 0.55498(15) 0.0396(9) Uani 1 1 d . . .
O9 O -0.1210(4) 0.5870(4) 0.7876(3) 0.0274(14) Uani 0.50 1 d P B 1
O9' O -0.0864(4) 0.6292(4) 0.7867(3) 0.0214(12) Uani 0.50 1 d P B 2
O10 O 0.0500(4) 0.5721(3) 0.82062(16) 0.0599(15) Uani 1 1 d . . .
O11 O 0.0169(2) -0.0689(2) 0.88629(13) 0.0254(7) Uani 1 1 d . . .
O12 O 0.1523(2) -0.0970(3) 0.94671(14) 0.0342(8) Uani 1 1 d . . .
O13 O 0.4565(2) 0.3223(2) 0.66246(15) 0.0330(8) Uani 1 1 d . . .
O14 O 0.3786(3) 0.4433(3) 0.72176(19) 0.0462(10) Uani 1 1 d . . .
O15 O 0.2386(2) 0.3000(2) 1.00354(12) 0.0256(7) Uani 1 1 d . . .
O16 O 0.2591(2) 0.1477(2) 1.00202(18) 0.0363(9) Uani 1 1 d . . .
O17 O 0.5042(3) -0.1387(4) 0.8304(2) 0.0751(18) Uani 1 1 d . . .
O18 O 0.5519(2) -0.1033(3) 0.7409(2) 0.0512(11) Uani 1 1 d . . .
P1 P -0.10295(7) 0.39282(8) 0.57424(5) 0.0226(2) Uani 1 1 d . . .
P2 P -0.23077(7) 0.28793(7) 0.82352(5) 0.0199(2) Uani 1 1 d . . .
P3 P 0.00355(7) -0.03110(7) 0.65263(5) 0.0211(2) Uani 1 1 d . . .
P4 P 0.30297(8) 0.11237(9) 0.55564(5) 0.0297(3) Uani 1 1 d . . .
P5 P -0.01126(10) 0.53091(10) 0.79547(6) 0.0422(4) Uani 1 1 d . B .
P6 P 0.09976(7) -0.04323(8) 0.89295(5) 0.0253(2) Uani 1 1 d . . .
P7 P 0.38101(8) 0.35113(10) 0.70862(6) 0.0330(3) Uani 1 1 d . B .
P8 P 0.24319(8) 0.22896(8) 0.96151(5) 0.0233(2) Uani 1 1 d . B .
P9 P 0.47136(8) -0.06426(11) 0.78338(7) 0.0419(3) Uani 1 1 d . C .
S1 S -0.15457(7) 0.31078(7) 0.60784(4) 0.0212(2) Uani 1 1 d . . .
S2 S 0.01516(7) 0.38626(8) 0.60282(5) 0.0235(2) Uani 1 1 d . . .
S3 S -0.22342(7) 0.26182(7) 0.74260(4) 0.0223(2) Uani 1 1 d . . .
S4 S -0.11702(7) 0.27884(8) 0.85973(5) 0.0240(2) Uani 1 1 d . . .
S5 S -0.09927(7) 0.08587(7) 0.65158(4) 0.0215(2) Uani 1 1 d . . .
S6 S 0.12306(7) -0.03913(7) 0.68050(4) 0.0226(2) Uani 1 1 d . . .
S7 S 0.28879(7) 0.02099(8) 0.60883(5) 0.0303(3) Uani 1 1 d . . .
S8 S 0.22799(8) 0.23643(9) 0.57024(5) 0.0285(2) Uani 1 1 d . . .
S9 S 0.04415(7) 0.49243(8) 0.72083(5) 0.0302(3) Uani 1 1 d . . .
S10 S -0.03034(8) 0.44469(9) 0.84899(6) 0.0355(3) Uani 1 1 d . . .
S11 S 0.05768(7) 0.08152(8) 0.91356(5) 0.0265(2) Uani 1 1 d . . .
S12 S 0.17271(7) -0.07869(8) 0.82362(5) 0.0259(2) Uani 1 1 d . . .
S13 S 0.41887(8) 0.27014(10) 0.77677(5) 0.0335(3) Uani 1 1 d . . .
S14 S 0.26591(7) 0.36578(9) 0.67233(5) 0.0312(3) Uani 1 1 d . . .
S15 S 0.34767(8) 0.20962(11) 0.90954(5) 0.0367(3) Uani 1 1 d . . .
S16 S 0.12207(7) 0.25827(9) 0.92776(5) 0.0301(3) Uani 1 1 d . . .
S17 S 0.47113(8) 0.04445(11) 0.81429(6) 0.0403(3) Uani 1 1 d . . .
S18 S 0.35676(8) -0.05734(9) 0.74895(6) 0.0340(3) Uani 1 1 d . . .
C55 C 0.4288(12) 0.5597(9) 1.0167(7) 0.157(7) Uani 1 1 d DU . .
H55 H 0.3780 0.6065 1.0277 0.189 Uiso 1 1 calc R . .
C56 C 0.4304(10) 0.5435(8) 0.9595(6) 0.131(4) Uani 1 1 d DU . .
H56 H 0.3809 0.5723 0.9366 0.157 Uiso 1 1 calc R . .
C57 C 0.5090(11) 0.4830(11) 0.9396(7) 0.165(7) Uani 1 1 d DU . .
H57 H 0.5203 0.4713 0.9021 0.198 Uiso 1 1 calc R . .
C58 C 0.3919(19) 0.5846(13) 0.577(3) 0.409(10) Uiso 1 1 d G . .
H58 H 0.4008 0.5261 0.5802 0.491 Uiso 1 1 calc R . .
C59 C 0.4088(15) 0.623(3) 0.6229(13) 0.409(10) Uiso 1 1 d G . .
H59 H 0.4290 0.5908 0.6562 0.491 Uiso 1 1 calc R . .
C60 C 0.3955(18) 0.711(4) 0.6186(15) 0.409(10) Uiso 1 1 d G . .
H60 H 0.4069 0.7366 0.6491 0.491 Uiso 1 1 calc R . .
C61 C 0.3654(19) 0.7592(13) 0.569(2) 0.409(10) Uiso 1 1 d G . .
H61 H 0.3566 0.8177 0.5660 0.491 Uiso 1 1 calc R . .
C62 C 0.3485(15) 0.720(3) 0.5233(13) 0.409(10) Uiso 1 1 d G . .
H62 H 0.3284 0.7530 0.4901 0.491 Uiso 1 1 calc R . .
C63 C 0.3618(19) 0.633(4) 0.5276(16) 0.409(10) Uiso 1 1 d G . .
H63 H 0.3505 0.6072 0.4971 0.491 Uiso 1 1 calc R . .
H1M H -0.036(4) 0.215(4) 0.705(3) 0.043(17) Uiso 1 1 d . . .
H2M H 0.285(4) 0.186(4) 0.797(3) 0.044(17) Uiso 1 1 d . . .
H3M H -0.104(4) 0.388(4) 0.734(3) 0.047(18) Uiso 1 1 d . . .
H4M H 0.067(4) 0.167(4) 0.598(3) 0.047(18) Uiso 1 1 d . . .
H5M H -0.025(4) 0.077(4) 0.786(2) 0.036(16) Uiso 1 1 d . . .
H6M H 0.191(4) 0.370(3) 0.821(2) 0.028(14) Uiso 1 1 d . . .
H7M H 0.365(4) 0.145(4) 0.688(2) 0.036(16) Uiso 1 1 d . . .
H8M H 0.276(5) 0.047(5) 0.873(3) 0.07(2) Uiso 1 1 d . . .
H9M H 0.151(4) 0.227(4) 0.699(2) 0.030(14) Uiso 1 1 d . . .
H10M H 0.151(5) 0.113(4) 0.763(3) 0.052(19) Uiso 1 1 d . . .
H11M H 0.077(5) 0.263(5) 0.791(3) 0.06(2) Uiso 1 1 d . . .

loop_
_atom_site_aniso_label
_atom_site_aniso_U_11
_atom_site_aniso_U_22
_atom_site_aniso_U_33
_atom_site_aniso_U_23
_atom_site_aniso_U_13
_atom_site_aniso_U_12
C1 0.030(2) 0.034(2) 0.025(2) -0.0022(19) 0.0005(18) -0.018(2)
C2 0.033(3) 0.042(3) 0.032(3) -0.010(2) 0.004(2) -0.016(2)
C3 0.038(3) 0.052(3) 0.030(3) 0.009(2) -0.008(2) -0.025(3)
C4 0.022(2) 0.037(3) 0.059(4) 0.004(3) -0.008(2) -0.004(2)
C5 0.046(4) 0.042(4) 0.088(6) 0.020(4) -0.015(4) -0.006(3)
C6 0.034(3) 0.048(4) 0.089(6) 0.000(4) 0.019(3) 0.001(3)
C7 0.024(2) 0.028(2) 0.034(3) 0.0021(19) 0.0095(19) -0.0046(19)
C8 0.055(4) 0.052(4) 0.037(3) 0.004(3) -0.007(3) 0.001(3)
C9 0.034(3) 0.030(3) 0.069(4) -0.009(3) -0.006(3) -0.013(2)
C10 0.022(2) 0.033(2) 0.033(2) -0.0006(19) -0.0010(18) -0.0140(19)
C11 0.061(5) 0.123(7) 0.053(4) -0.026(4) 0.029(4) -0.061(5)
C12 0.033(3) 0.034(3) 0.073(4) -0.003(3) -0.018(3) -0.016(2)
C13 0.039(3) 0.052(3) 0.022(2) -0.003(2) -0.002(2) -0.023(3)
C14 0.052(4) 0.128(8) 0.048(4) -0.020(4) 0.016(3) -0.045(5)
C15 0.069(4) 0.052(4) 0.042(3) 0.012(3) -0.011(3) -0.032(3)
C16 0.026(2) 0.028(2) 0.022(2) -0.0124(17) 0.0025(17) -0.0042(18)
C17 0.048(3) 0.048(3) 0.028(3) -0.019(2) -0.002(2) 0.000(3)
C18 0.042(3) 0.027(3) 0.050(3) -0.011(2) 0.002(3) -0.006(2)
C19 0.018(2) 0.058(3) 0.031(3) -0.018(2) 0.0011(18) -0.012(2)
C20 0.030(3) 0.069(4) 0.033(3) -0.010(3) 0.002(2) -0.009(3)
C21 0.056(4) 0.063(4) 0.065(5) -0.012(4) -0.028(4) -0.023(3)
C22 0.020(3) 0.045(4) 0.154(8) -0.046(4) 0.022(4) -0.020(3)
C23 0.067(5) 0.068(5) 0.109(7) -0.011(5) 0.038(5) -0.032(4)
C24 0.060(5) 0.085(6) 0.065(5) -0.012(4) 0.000(4) -0.036(4)
C25 0.094(7) 0.055(5) 0.160(10) -0.048(6) -0.101(7) 0.034(5)
C26 0.094(6) 0.159(9) 0.130(8) -0.034(7) -0.052(6) 0.067(6)
C27 0.094(6) 0.159(9) 0.130(8) -0.034(7) -0.052(6) 0.067(6)
C28 0.035(6) 0.034(6) 0.017(4) -0.006(4) 0.001(5) -0.020(5)
C29 0.052(8) 0.037(6) 0.029(5) -0.011(5) 0.011(5) -0.024(6)
C30 0.047(7) 0.054(7) 0.029(6) 0.002(5) -0.008(5) -0.032(6)
C28' 0.052(8) 0.034(7) 0.021(5) -0.007(5) 0.006(6) -0.028(6)
C29' 0.068(9) 0.041(7) 0.034(6) -0.014(5) 0.015(6) -0.029(7)
C30' 0.070(9) 0.052(8) 0.032(6) 0.005(5) -0.014(6) -0.043(8)
C31 0.024(2) 0.030(2) 0.0161(19) -0.0046(16) 0.0010(16) -0.0077(18)
C32 0.021(2) 0.036(3) 0.042(3) -0.005(2) 0.007(2) -0.007(2)
C33 0.035(3) 0.030(3) 0.038(3) -0.004(2) -0.005(2) -0.015(2)
C34 0.083(5) 0.067(5) 0.020(3) -0.004(3) 0.000(3) 0.037(4)
C35 0.077(7) 0.239(17) 0.091(8) 0.076(10) 0.040(6) 0.083(9)
C36 0.062(4) 0.056(4) 0.046(4) -0.003(3) -0.013(3) 0.003(3)
C37 0.017(2) 0.055(3) 0.041(3) -0.015(2) -0.003(2) -0.014(2)
C38 0.025(3) 0.066(4) 0.093(6) -0.045(4) -0.015(3) -0.003(3)
C39 0.046(4) 0.108(7) 0.055(4) 0.009(4) -0.003(3) -0.046(4)
C40 0.037(3) 0.067(4) 0.068(5) -0.039(4) -0.005(3) -0.009(3)
C41 0.052(4) 0.052(4) 0.098(6) -0.026(4) -0.003(4) -0.006(3)
C42 0.060(5) 0.126(9) 0.126(9) -0.091(8) -0.017(5) -0.015(5)
C43 0.054(3) 0.032(3) 0.036(3) 0.000(2) 0.000(2) -0.025(3)
C44 0.071(4) 0.034(3) 0.049(4) -0.012(3) 0.009(3) -0.021(3)
C45 0.071(5) 0.058(4) 0.118(7) -0.015(5) 0.007(5) -0.051(4)
C46 0.023(3) 0.050(4) 0.116(7) 0.044(4) -0.021(3) -0.019(3)
C47 0.061(5) 0.097(6) 0.094(6) 0.052(5) -0.050(5) -0.048(5)
C48 0.035(4) 0.050(5) 0.209(13) 0.041(6) 0.020(6) 0.002(3)
C49 0.020(5) 0.021(5) 0.046(7) 0.002(5) -0.002(5) -0.003(4)
C50 0.082(6) 0.060(5) 0.107(8) 0.014(5) -0.013(5) -0.031(5)
C51 0.082(6) 0.060(5) 0.107(8) 0.014(5) -0.013(5) -0.031(5)
C49' 0.041(9) 0.035(8) 0.072(11) 0.011(8) -0.021(7) -0.012(7)
C50' 0.082(6) 0.060(5) 0.107(8) 0.014(5) -0.013(5) -0.031(5)
C51' 0.082(6) 0.060(5) 0.107(8) 0.014(5) -0.013(5) -0.031(5)
C52 0.031(3) 0.056(4) 0.096(6) 0.006(4) 0.032(4) 0.005(3)
C53 0.069(6) 0.166(11) 0.078(6) -0.034(7) 0.018(5) -0.075(7)
C54 0.125(9) 0.128(9) 0.175(12) -0.101(9) 0.117(9) -0.094(8)
Cu1 0.0138(2) 0.0278(3) 0.0211(2) -0.0085(2) 0.00075(18) -0.0053(2)
Cu2 0.0148(2) 0.0303(3) 0.0226(3) -0.0114(2) 0.00045(19) -0.0078(2)
Cu3 0.0155(2) 0.0285(3) 0.0193(2) -0.0091(2) -0.00178(18) -0.0041(2)
Cu4 0.0164(2) 0.0336(3) 0.0330(3) -0.0105(2) 0.0020(2) -0.0089(2)
Cu5 0.0298(3) 0.0485(4) 0.0261(3) -0.0167(3) 0.0041(2) -0.0226(3)
Cu6 0.0198(3) 0.0403(3) 0.0268(3) -0.0162(2) 0.0013(2) -0.0132(2)
Cu7 0.0242(3) 0.0347(3) 0.0232(3) -0.0133(2) -0.0046(2) -0.0011(2)
Cu8 0.0158(2) 0.0318(3) 0.0202(3) -0.0098(2) -0.00221(19) -0.0021(2)
Cu9 0.0156(2) 0.0331(3) 0.0338(3) -0.0048(2) 0.0020(2) -0.0038(2)
Cu10 0.0200(3) 0.0432(4) 0.0287(3) -0.0140(3) -0.0034(2) -0.0060(2)
Cu11 0.0171(3) 0.0429(4) 0.0399(3) -0.0121(3) 0.0015(2) -0.0065(2)
Cu12 0.0158(2) 0.0464(4) 0.0323(3) -0.0161(3) 0.0029(2) -0.0097(2)
Cu13 0.0207(3) 0.0595(4) 0.0463(4) -0.0336(3) 0.0080(3) -0.0185(3)
Cu14 0.0187(3) 0.0403(3) 0.0278(3) -0.0143(2) 0.0014(2) -0.0078(2)
Cu15 0.0286(3) 0.0462(4) 0.0313(3) -0.0113(3) -0.0032(2) -0.0120(3)
Cu16 0.0151(2) 0.0472(4) 0.0291(3) -0.0135(3) -0.0032(2) -0.0048(2)
Cu17 0.0153(2) 0.0511(4) 0.0303(3) -0.0161(3) 0.0005(2) -0.0114(3)
Cu18 0.0160(3) 0.0561(4) 0.0308(3) -0.0176(3) -0.0010(2) -0.0116(3)
Cu19 0.0115(2) 0.0315(3) 0.0230(3) -0.0109(2) -0.00224(18) -0.0054(2)
Cu20 0.0114(2) 0.0380(3) 0.0268(3) -0.0140(2) -0.00248(19) -0.0056(2)
O1 0.0295(17) 0.0398(19) 0.0209(15) -0.0022(13) -0.0036(13) -0.0195(15)
O2 0.0223(16) 0.0280(17) 0.043(2) -0.0049(15) -0.0015(14) -0.0071(14)
O3 0.0151(13) 0.0238(15) 0.0279(16) -0.0073(12) 0.0059(12) -0.0048(12)
O4 0.0243(16) 0.0295(17) 0.0258(16) -0.0018(13) -0.0038(12) -0.0125(13)
O5 0.0302(17) 0.0286(17) 0.0211(15) -0.0034(13) -0.0045(13) -0.0110(14)
O6 0.0250(15) 0.0254(16) 0.0174(14) -0.0089(12) -0.0042(12) -0.0046(13)
O7 0.0160(15) 0.058(2) 0.0279(17) -0.0206(16) 0.0018(13) -0.0074(15)
O8 0.0147(15) 0.071(3) 0.0318(19) -0.0196(18) 0.0059(13) -0.0134(17)
O9 0.022(3) 0.026(3) 0.030(3) 0.001(3) 0.001(3) -0.006(3)
O9' 0.019(3) 0.014(3) 0.026(3) -0.001(2) -0.002(2) -0.001(2)
O10 0.140(5) 0.029(2) 0.0241(19) 0.0031(15) -0.021(2) -0.046(3)
O11 0.0203(15) 0.0315(17) 0.0206(15) -0.0075(13) -0.0020(12) -0.0053(13)
O12 0.0247(17) 0.047(2) 0.0195(16) -0.0031(14) -0.0073(13) -0.0021(15)
O13 0.0179(15) 0.046(2) 0.0335(18) -0.0072(16) -0.0028(13) -0.0104(15)
O14 0.0290(19) 0.049(2) 0.059(3) -0.021(2) -0.0064(18) -0.0113(18)
O15 0.0353(18) 0.0334(17) 0.0164(14) -0.0024(12) -0.0032(12) -0.0220(15)
O16 0.0197(16) 0.0282(18) 0.063(3) 0.0071(17) -0.0078(16) -0.0120(14)
O17 0.025(2) 0.106(4) 0.086(4) 0.048(3) -0.021(2) -0.023(3)
O18 0.0167(17) 0.050(3) 0.073(3) -0.013(2) 0.0130(18) 0.0018(17)
P1 0.0178(5) 0.0267(6) 0.0233(5) -0.0053(4) -0.0019(4) -0.0081(4)
P2 0.0142(5) 0.0235(5) 0.0211(5) -0.0069(4) 0.0004(4) -0.0057(4)
P3 0.0192(5) 0.0247(5) 0.0175(5) -0.0075(4) -0.0032(4) -0.0056(4)
P4 0.0133(5) 0.0492(8) 0.0259(6) -0.0176(5) 0.0037(4) -0.0097(5)
P5 0.0378(7) 0.0380(7) 0.0254(6) -0.0155(5) -0.0132(5) 0.0144(6)
P6 0.0160(5) 0.0371(6) 0.0172(5) -0.0073(4) -0.0034(4) -0.0035(5)
P7 0.0171(5) 0.0436(7) 0.0357(7) -0.0119(6) -0.0036(5) -0.0077(5)
P8 0.0203(5) 0.0308(6) 0.0236(5) -0.0066(4) -0.0023(4) -0.0143(5)
P9 0.0121(5) 0.0521(9) 0.0495(9) -0.0015(7) 0.0004(5) 0.0000(5)
S1 0.0149(4) 0.0272(5) 0.0218(5) -0.0048(4) -0.0028(4) -0.0080(4)
S2 0.0192(5) 0.0302(6) 0.0240(5) -0.0085(4) -0.0004(4) -0.0118(4)
S3 0.0125(4) 0.0314(6) 0.0217(5) -0.0109(4) -0.0005(4) -0.0060(4)
S4 0.0166(5) 0.0319(6) 0.0224(5) -0.0128(4) -0.0009(4) -0.0067(4)
S5 0.0155(4) 0.0256(5) 0.0214(5) -0.0089(4) -0.0033(4) -0.0049(4)
S6 0.0171(5) 0.0262(5) 0.0201(5) -0.0090(4) -0.0031(4) -0.0025(4)
S7 0.0148(5) 0.0380(6) 0.0329(6) -0.0159(5) 0.0014(4) -0.0031(4)
S8 0.0209(5) 0.0418(7) 0.0259(5) -0.0122(5) 0.0056(4) -0.0145(5)
S9 0.0183(5) 0.0387(6) 0.0345(6) -0.0189(5) 0.0008(4) -0.0100(5)
S10 0.0194(5) 0.0497(8) 0.0421(7) -0.0325(6) 0.0084(5) -0.0149(5)
S11 0.0196(5) 0.0392(6) 0.0195(5) -0.0119(4) -0.0001(4) -0.0091(5)
S12 0.0169(5) 0.0343(6) 0.0199(5) -0.0087(4) -0.0011(4) -0.0020(4)
S13 0.0150(5) 0.0557(8) 0.0292(6) -0.0099(5) -0.0026(4) -0.0120(5)
S14 0.0156(5) 0.0392(7) 0.0335(6) -0.0111(5) -0.0051(4) -0.0035(5)
S15 0.0193(5) 0.0697(9) 0.0273(6) -0.0172(6) -0.0004(4) -0.0221(6)
S16 0.0179(5) 0.0496(7) 0.0250(5) -0.0171(5) 0.0019(4) -0.0138(5)
S17 0.0124(5) 0.0618(9) 0.0372(7) -0.0078(6) -0.0052(5) -0.0035(5)
S18 0.0174(5) 0.0403(7) 0.0356(6) -0.0120(5) 0.0043(4) -0.0011(5)
C55 0.183(15) 0.078(8) 0.171(12) -0.021(9) -0.085(11) 0.000(9)
C56 0.121(9) 0.109(10) 0.173(11) 0.034(9) -0.049(9) -0.060(8)
C57 0.133(12) 0.206(17) 0.160(14) 0.041(11) 0.056(11) -0.083(11)

loop_
_atom_type_symbol
_atom_type_description
_atom_type_scat_dispersion_real
_atom_type_scat_dispersion_imag
_atom_type_scat_source
C C 0.0033 0.0016 'International Tables Vol C Tables 4.2.6.8 and 6.1.1.4'
H H 0.0000 0.0000 'International Tables Vol C Tables 4.2.6.8 and 6.1.1.4'
O O 0.0106 0.0060 'International Tables Vol C Tables 4.2.6.8 and 6.1.1.4'
P P 0.1023 0.0942 'International Tables Vol C Tables 4.2.6.8 and 6.1.1.4'
S S 0.1246 0.1234 'International Tables Vol C Tables 4.2.6.8 and 6.1.1.4'
Cu Cu 0.3201 1.2651 'International Tables Vol C Tables 4.2.6.8 and 6.1.1.4'

loop_
_geom_angle_atom_site_label_1
_geom_angle_atom_site_label_2
_geom_angle_atom_site_label_3
_geom_angle
_geom_angle_site_symmetry_3
O1 C1 C3 106.2(4) .
O1 C1 C2 108.0(4) .
C3 C1 C2 113.5(4) .
O2 C4 C6 108.2(5) .
O2 C4 C5 106.1(5) .
C6 C4 C5 112.9(6) .
O3 C7 C9 107.1(4) .
O3 C7 C8 106.2(5) .
C9 C7 C8 114.0(5) .
O4 C10 C11 106.6(4) .
O4 C10 C12 108.5(4) .
C11 C10 C12 114.3(6) .
O5 C13 C15 107.8(5) .
O5 C13 C14 106.8(5) .
C15 C13 C14 114.2(6) .
O6 C16 C17 105.0(4) .
O6 C16 C18 111.1(4) .
C17 C16 C18 113.0(5) .
O7 C19 C20 106.6(5) .
O7 C19 C21 108.3(5) .
C20 C19 C21 112.6(5) .
C23 C22 C24 114.8(6) .
C23 C22 O8 108.3(5) .
C24 C22 O8 112.9(7) .
O9 C25 C26 134.1(10) .
O9 C25 O9' 47.7(5) .
C26 C25 O9' 138.5(14) .
O9 C25 C27 106.3(11) .
C26 C25 C27 113.0(8) .
O9' C25 C27 100.8(7) .
O10 C28 C29 102.4(9) .
O10 C28 C30 116.2(9) .
C29 C28 C30 113.8(10) .
C30' C28' C29' 114.8(11) .
C30' C28' O10 94.8(9) .
C29' C28' O10 118.0(10) .
O11 C31 C33 107.2(4) .
O11 C31 C32 107.9(4) .
C33 C31 C32 112.9(4) .
C35 C34 O12 113.5(11) .
C35 C34 C36 114.5(7) .
O12 C34 C36 106.9(5) .
O13 C37 C38 107.3(4) .
O13 C37 C39 106.7(5) .
C38 C37 C39 114.6(6) .
O14 C40 C42 106.0(6) .
O14 C40 C41 108.5(6) .
C42 C40 C41 113.5(7) .
O15 C43 C44 106.5(4) .
O15 C43 C45 106.8(5) .
C44 C43 C45 113.4(6) .
O16 C46 C47 106.9(6) .
O16 C46 C48 106.4(7) .
C47 C46 C48 114.5(7) .
C50 C49 C51 111.7(13) .
C50 C49 O17 102.4(11) .
C51 C49 O17 113.1(12) .
O17 C49' C50' 108.0(13) .
O17 C49' C51' 102.5(15) .
C50' C49' C51' 111.7(14) .
O18 C52 C53 105.9(7) .
O18 C52 C54 105.6(8) .
C53 C52 C54 112.7(6) .
S5 Cu1 S1 98.21(4) .
S5 Cu1 Cu9 101.40(4) .
S1 Cu1 Cu9 157.68(4) .
S5 Cu1 Cu4 159.42(4) .
S1 Cu1 Cu4 102.24(4) .
Cu9 Cu1 Cu4 59.04(2) .
S5 Cu1 Cu3 55.17(3) .
S1 Cu1 Cu3 99.08(3) .
Cu9 Cu1 Cu3 100.82(3) .
Cu4 Cu1 Cu3 118.44(3) .
S5 Cu1 Cu2 101.29(3) .
S1 Cu1 Cu2 54.71(3) .
Cu9 Cu1 Cu2 130.07(3) .
Cu4 Cu1 Cu2 88.83(2) .
Cu3 Cu1 Cu2 59.61(2) .
S5 Cu1 Cu19 112.37(3) .
S1 Cu1 Cu19 111.10(3) .
Cu9 Cu1 Cu19 70.85(2) .
Cu4 Cu1 Cu19 57.70(2) .
Cu3 Cu1 Cu19 60.737(19) .
Cu2 Cu1 Cu19 59.444(18) .
S3 Cu2 S1 96.52(4) .
S3 Cu2 Cu5 157.57(4) .
S1 Cu2 Cu5 102.66(4) .
S3 Cu2 Cu6 101.56(3) .
S1 Cu2 Cu6 161.92(4) .
Cu5 Cu2 Cu6 59.61(2) .
S3 Cu2 Cu3 55.53(3) .
S1 Cu2 Cu3 99.25(3) .
Cu5 Cu2 Cu3 130.81(3) .
Cu6 Cu2 Cu3 91.29(3) .
S3 Cu2 Cu1 100.48(3) .
S1 Cu2 Cu1 55.01(3) .
Cu5 Cu2 Cu1 100.02(2) .
Cu6 Cu2 Cu1 120.86(3) .
Cu3 Cu2 Cu1 59.55(2) .
S3 Cu2 Cu19 113.27(4) .
S1 Cu2 Cu19 113.95(3) .
Cu5 Cu2 Cu19 69.21(2) .
Cu6 Cu2 Cu19 58.70(2) .
Cu3 Cu2 Cu19 61.68(2) .
Cu1 Cu2 Cu19 62.161(19) .
S5 Cu3 S3 99.87(4) .
S5 Cu3 Cu7 158.14(4) .
S3 Cu3 Cu7 99.43(3) .
S5 Cu3 Cu8 101.96(3) .
S3 Cu3 Cu8 158.16(3) .
Cu7 Cu3 Cu8 59.35(2) .
S5 Cu3 Cu1 55.08(3) .
S3 Cu3 Cu1 100.94(4) .
Cu7 Cu3 Cu1 130.15(3) .
Cu8 Cu3 Cu1 90.80(2) .
S5 Cu3 Cu2 102.19(4) .
S3 Cu3 Cu2 54.81(3) .
Cu7 Cu3 Cu2 97.28(3) .
Cu8 Cu3 Cu2 118.62(3) .
Cu1 Cu3 Cu2 60.84(2) .
S5 Cu3 Cu19 113.55(3) .
S3 Cu3 Cu19 111.29(4) .
Cu7 Cu3 Cu19 68.16(2) .
Cu8 Cu3 Cu19 58.35(2) .
Cu1 Cu3 Cu19 62.10(2) .
Cu2 Cu3 Cu19 60.28(2) .
S2 Cu4 S8 93.62(5) .
S2 Cu4 Cu9 155.24(4) .
S8 Cu4 Cu9 99.39(4) .
S2 Cu4 Cu1 98.20(3) .
S8 Cu4 Cu1 143.00(4) .
Cu9 Cu4 Cu1 59.26(2) .
S2 Cu4 Cu19 107.15(4) .
S8 Cu4 Cu19 142.05(4) .
Cu9 Cu4 Cu19 74.61(3) .
Cu1 Cu4 Cu19 66.00(2) .
S2 Cu4 Cu10 107.80(4) .
S8 Cu4 Cu10 57.37(3) .
Cu9 Cu4 Cu10 96.95(3) .
Cu1 Cu4 Cu10 146.32(3) .
Cu19 Cu4 Cu10 85.74(3) .
S2 Cu5 S9 102.08(5) .
S2 Cu5 Cu2 98.49(4) .
S9 Cu5 Cu2 158.19(4) .
S2 Cu5 Cu6 152.35(4) .
S9 Cu5 Cu6 100.80(4) .
Cu2 Cu5 Cu6 61.87(2) .
S2 Cu5 Cu19 97.97(4) .
S9 Cu5 Cu19 123.75(4) .
Cu2 Cu5 Cu19 59.48(2) .
Cu6 Cu5 Cu19 55.97(2) .
S4 Cu6 S10 95.92(5) .
S4 Cu6 Cu5 155.08(4) .
S10 Cu6 Cu5 99.04(5) .
S4 Cu6 Cu2 98.07(3) .
S10 Cu6 Cu2 142.85(5) .
Cu5 Cu6 Cu2 58.51(2) .
S4 Cu6 Cu19 108.17(4) .
S10 Cu6 Cu19 141.34(4) .
Cu5 Cu6 Cu19 71.03(2) .
Cu2 Cu6 Cu19 63.96(2) .
S4 Cu6 Cu12 108.16(4) .
S10 Cu6 Cu12 56.85(3) .
Cu5 Cu6 Cu12 96.71(3) .
Cu2 Cu6 Cu12 145.63(3) .
Cu19 Cu6 Cu12 86.54(2) .
S4 Cu7 S11 102.52(4) .
S4 Cu7 Cu3 100.91(4) .
S11 Cu7 Cu3 153.63(4) .
S4 Cu7 Cu8 154.50(4) .
S11 Cu7 Cu8 99.30(4) .
Cu3 Cu7 Cu8 61.63(2) .
S4 Cu7 Cu19 99.64(4) .
S11 Cu7 Cu19 126.40(4) .
Cu3 Cu7 Cu19 60.24(2) .
Cu8 Cu7 Cu19 56.20(2) .
S6 Cu8 S12 94.45(4) .
S6 Cu8 Cu7 156.02(4) .
S12 Cu8 Cu7 100.83(3) .
S6 Cu8 Cu3 97.84(3) .
S12 Cu8 Cu3 142.09(4) .
Cu7 Cu8 Cu3 59.02(2) .
S6 Cu8 Cu14 107.16(3) .
S12 Cu8 Cu14 57.30(3) .
Cu7 Cu8 Cu14 96.66(2) .
Cu3 Cu8 Cu14 147.41(3) .
S6 Cu8 Cu19 106.82(4) .
S12 Cu8 Cu19 143.56(4) .
Cu7 Cu8 Cu19 70.71(2) .
Cu3 Cu8 Cu19 64.73(2) .
Cu14 Cu8 Cu19 87.81(3) .
S6 Cu9 S7 103.03(5) .
S6 Cu9 Cu4 148.95(4) .
S7 Cu9 Cu4 100.32(4) .
S6 Cu9 Cu1 98.76(4) .
S7 Cu9 Cu1 157.55(5) .
Cu4 Cu9 Cu1 61.70(2) .
S14 Cu10 S8 96.43(5) .
S14 Cu10 Cu15 150.98(4) .
S8 Cu10 Cu15 101.38(4) .
S14 Cu10 Cu16 93.98(4) .
S8 Cu10 Cu16 145.84(4) .
Cu15 Cu10 Cu16 58.90(2) .
S14 Cu10 Cu20 108.50(4) .
S8 Cu10 Cu20 140.79(4) .
Cu15 Cu10 Cu20 70.48(3) .
Cu16 Cu10 Cu20 63.42(2) .
S14 Cu10 Cu4 112.94(4) .
S8 Cu10 Cu4 55.58(3) .
Cu15 Cu10 Cu4 96.04(3) .
Cu16 Cu10 Cu4 145.15(4) .
Cu20 Cu10 Cu4 86.46(3) .
S14 Cu10 Cu11 48.62(4) .
S8 Cu10 Cu11 126.11(4) .
Cu15 Cu10 Cu11 129.19(3) .
Cu16 Cu10 Cu11 84.34(2) .
Cu20 Cu10 Cu11 61.60(2) .
Cu4 Cu10 Cu11 96.88(2) .
S14 Cu11 S9 101.27(5) .
S14 Cu11 Cu17 102.42(4) .
S9 Cu11 Cu17 152.57(4) .
S14 Cu11 Cu12 157.43(5) .
S9 Cu11 Cu12 98.87(4) .
Cu17 Cu11 Cu12 61.26(3) .
S14 Cu11 Cu20 101.52(4) .
S9 Cu11 Cu20 126.17(4) .
Cu17 Cu11 Cu20 61.50(2) .
Cu12 Cu11 Cu20 57.75(2) .
S14 Cu11 Cu10 50.20(4) .
S9 Cu11 Cu10 118.06(4) .
Cu17 Cu11 Cu10 87.96(3) .
Cu12 Cu11 Cu10 110.54(3) .
Cu20 Cu11 Cu10 52.86(2) .
S16 Cu12 S10 96.87(5) .
S16 Cu12 Cu11 154.54(4) .
S10 Cu12 Cu11 101.59(5) .
S16 Cu12 Cu17 96.11(4) .
S10 Cu12 Cu17 143.75(5) .
Cu11 Cu12 Cu17 58.84(2) .
S16 Cu12 Cu6 107.92(4) .
S10 Cu12 Cu6 56.78(3) .
Cu11 Cu12 Cu6 96.87(3) .
Cu17 Cu12 Cu6 146.71(3) .
S16 Cu12 Cu20 106.91(4) .
S10 Cu12 Cu20 140.84(4) .
Cu11 Cu12 Cu20 68.38(3) .
Cu17 Cu12 Cu20 64.71(2) .
Cu6 Cu12 Cu20 86.04(2) .
S11 Cu13 S16 100.90(5) .
S11 Cu13 Cu14 100.69(4) .
S16 Cu13 Cu14 152.85(5) .
S11 Cu13 Cu18 156.32(5) .
S16 Cu13 Cu18 100.88(4) .
Cu14 Cu13 Cu18 61.81(2) .
S18 Cu14 S12 96.43(5) .
S18 Cu14 Cu13 155.29(4) .
S12 Cu14 Cu13 100.42(4) .
S18 Cu14 Cu18 96.78(4) .
S12 Cu14 Cu18 144.58(4) .
Cu13 Cu14 Cu18 59.36(2) .
S18 Cu14 Cu8 107.91(4) .
S12 Cu14 Cu8 56.63(3) .
Cu13 Cu14 Cu8 96.46(3) .
Cu18 Cu14 Cu8 145.76(3) .
S18 Cu14 Cu20 105.64(4) .
S12 Cu14 Cu20 140.49(4) .
Cu13 Cu14 Cu20 71.74(3) .
Cu18 Cu14 Cu20 65.14(2) .
Cu8 Cu14 Cu20 85.21(2) .
S18 Cu15 S7 102.17(6) .
S18 Cu15 Cu10 154.25(4) .
S7 Cu15 Cu10 99.38(4) .
S18 Cu15 Cu16 100.39(4) .
S7 Cu15 Cu16 154.41(5) .
Cu10 Cu15 Cu16 62.65(3) .
S18 Cu15 Cu20 98.35(4) .
S7 Cu15 Cu20 127.70(4) .
Cu10 Cu15 Cu20 56.87(2) .
Cu16 Cu15 Cu20 59.71(2) .
S13 Cu16 S17 97.05(5) .
S13 Cu16 Cu15 160.79(5) .
S17 Cu16 Cu15 99.69(5) .
S13 Cu16 Cu10 105.01(4) .
S17 Cu16 Cu10 157.93(5) .
Cu15 Cu16 Cu10 58.45(2) .
S13 Cu16 Cu17 55.02(3) .
S17 Cu16 Cu17 100.32(4) .
Cu15 Cu16 Cu17 129.90(3) .
Cu10 Cu16 Cu17 93.06(3) .
S13 Cu16 Cu18 99.70(4) .
S17 Cu16 Cu18 54.36(4) .
Cu15 Cu16 Cu18 97.69(3) .
Cu10 Cu16 Cu18 120.93(3) .
Cu17 Cu16 Cu18 60.23(2) .
S13 Cu16 Cu20 113.29(4) .
S17 Cu16 Cu20 112.95(4) .
Cu15 Cu16 Cu20 68.32(2) .
Cu10 Cu16 Cu20 58.78(2) .
Cu17 Cu16 Cu20 61.59(2) .
Cu18 Cu16 Cu20 62.21(2) .
S13 Cu17 S15 97.49(5) .
S13 Cu17 Cu11 98.34(4) .
S15 Cu17 Cu11 162.73(4) .
S13 Cu17 Cu12 158.16(5) .
S15 Cu17 Cu12 104.33(4) .
Cu11 Cu17 Cu12 59.90(2) .
S13 Cu17 Cu16 55.62(4) .
S15 Cu17 Cu16 101.01(4) .
Cu11 Cu17 Cu16 93.61(3) .
Cu12 Cu17 Cu16 119.48(3) .
S13 Cu17 Cu18 100.07(4) .
S15 Cu17 Cu18 54.83(4) .
Cu11 Cu17 Cu18 128.26(3) .
Cu12 Cu17 Cu18 93.27(3) .
Cu16 Cu17 Cu18 60.14(2) .
S13 Cu17 Cu20 112.76(4) .
S15 Cu17 Cu20 113.11(5) .
Cu11 Cu17 Cu20 66.50(2) .
Cu12 Cu17 Cu20 59.12(2) .
Cu16 Cu17 Cu20 60.44(2) .
Cu18 Cu17 Cu20 61.78(2) .
S17 Cu18 S15 98.92(5) .
S17 Cu18 Cu13 159.79(5) .
S15 Cu18 Cu13 99.12(4) .
S17 Cu18 Cu14 103.41(5) .
S15 Cu18 Cu14 157.67(4) .
Cu13 Cu18 Cu14 58.83(2) .
S17 Cu18 Cu16 55.68(4) .
S15 Cu18 Cu16 100.93(5) .
Cu13 Cu18 Cu16 128.76(3) .
Cu14 Cu18 Cu16 91.91(3) .
S17 Cu18 Cu17 100.83(5) .
S15 Cu18 Cu17 55.26(4) .
Cu13 Cu18 Cu17 96.89(3) .
Cu14 Cu18 Cu17 119.47(3) .
Cu16 Cu18 Cu17 59.62(2) .
S17 Cu18 Cu20 111.96(4) .
S15 Cu18 Cu20 112.38(5) .
Cu13 Cu18 Cu20 68.91(3) .
Cu14 Cu18 Cu20 58.96(2) .
Cu16 Cu18 Cu20 59.86(2) .
Cu17 Cu18 Cu20 60.58(2) .
Cu20 Cu19 Cu4 94.82(3) .
Cu20 Cu19 Cu6 94.14(2) .
Cu4 Cu19 Cu6 120.38(3) .
Cu20 Cu19 Cu8 92.92(3) .
Cu4 Cu19 Cu8 118.73(3) .
Cu6 Cu19 Cu8 119.48(3) .
Cu20 Cu19 Cu2 146.86(3) .
Cu4 Cu19 Cu2 87.34(2) .
Cu6 Cu19 Cu2 57.339(19) .
Cu8 Cu19 Cu2 114.96(2) .
Cu20 Cu19 Cu3 145.56(3) .
Cu4 Cu19 Cu3 113.46(2) .
Cu6 Cu19 Cu3 88.28(2) .
Cu8 Cu19 Cu3 56.92(2) .
Cu2 Cu19 Cu3 58.045(19) .
Cu20 Cu19 Cu1 145.64(3) .
Cu4 Cu19 Cu1 56.29(2) .
Cu6 Cu19 Cu1 115.73(2) .
Cu8 Cu19 Cu1 86.95(2) .
Cu2 Cu19 Cu1 58.395(18) .
Cu3 Cu19 Cu1 57.166(18) .
Cu20 Cu19 Cu7 98.31(3) .
Cu4 Cu19 Cu7 164.78(3) .
Cu6 Cu19 Cu7 66.41(2) .
Cu8 Cu19 Cu7 53.094(19) .
Cu2 Cu19 Cu7 85.87(2) .
Cu3 Cu19 Cu7 51.603(18) .
Cu1 Cu19 Cu7 108.70(2) .
Cu20 Cu19 Cu5 99.28(3) .
Cu4 Cu19 Cu5 67.37(2) .
Cu6 Cu19 Cu5 53.00(2) .
Cu8 Cu19 Cu5 165.96(3) .
Cu2 Cu19 Cu5 51.308(19) .
Cu3 Cu19 Cu5 109.31(2) .
Cu1 Cu19 Cu5 86.88(2) .
Cu7 Cu19 Cu5 117.61(2) .
Cu19 Cu20 Cu10 92.96(3) .
Cu19 Cu20 Cu12 93.28(2) .
Cu10 Cu20 Cu12 119.32(3) .
Cu19 Cu20 Cu14 94.06(3) .
Cu10 Cu20 Cu14 120.34(3) .
Cu12 Cu20 Cu14 119.27(3) .
Cu19 Cu20 Cu16 146.71(3) .
Cu10 Cu20 Cu16 57.80(2) .
Cu12 Cu20 Cu16 114.08(3) .
Cu14 Cu20 Cu16 88.80(2) .
Cu19 Cu20 Cu17 145.78(3) .
Cu10 Cu20 Cu17 90.20(3) .
Cu12 Cu20 Cu17 56.17(2) .
Cu14 Cu20 Cu17 113.48(3) .
Cu16 Cu20 Cu17 57.98(2) .
Cu19 Cu20 Cu18 145.64(3) .
Cu10 Cu20 Cu18 115.67(3) .
Cu12 Cu20 Cu18 88.86(2) .
Cu14 Cu20 Cu18 55.90(2) .
Cu16 Cu20 Cu18 57.93(2) .
Cu17 Cu20 Cu18 57.64(2) .
Cu19 Cu20 Cu11 99.05(3) .
Cu10 Cu20 Cu11 65.53(2) .
Cu12 Cu20 Cu11 53.87(2) .
Cu14 Cu20 Cu11 165.41(3) .
Cu16 Cu20 Cu11 83.75(2) .
Cu17 Cu20 Cu11 52.00(2) .
Cu18 Cu20 Cu11 109.63(3) .
Cu19 Cu20 Cu15 98.84(2) .
Cu10 Cu20 Cu15 52.66(2) .
Cu12 Cu20 Cu15 165.63(3) .
Cu14 Cu20 Cu15 67.72(2) .
Cu16 Cu20 Cu15 51.97(2) .
Cu17 Cu20 Cu15 109.93(2) .
Cu18 Cu20 Cu15 85.48(2) .
Cu11 Cu20 Cu15 116.04(3) .
C1 O1 P1 121.1(3) .
C4 O2 P1 121.7(3) .
C7 O3 P2 121.4(3) .
C10 O4 P2 120.6(3) .
C13 O5 P3 123.6(3) .
C16 O6 P3 125.0(3) .
C19 O7 P4 121.9(3) .
C22 O8 P4 120.7(4) .
C25 O9 P5 130.8(9) .
C25 O9' P5 121.3(5) .
C28 O10 C28' 29.0(5) .
C28 O10 P5 131.2(5) .
C28' O10 P5 114.8(6) .
C31 O11 P6 120.6(3) .
C34 O12 P6 120.5(4) .
C37 O13 P7 121.2(3) .
C40 O14 P7 122.1(5) .
C43 O15 P8 120.5(3) .
C46 O16 P8 123.2(3) .
C49' O17 C49 28.3(9) .
C49' O17 P9 130.0(8) .
C49 O17 P9 131.7(5) .
C52 O18 P9 123.2(4) .
O1 P1 O2 107.7(2) .
O1 P1 S1 104.22(14) .
O2 P1 S1 112.07(15) .
O1 P1 S2 111.23(14) .
O2 P1 S2 102.46(14) .
S1 P1 S2 118.86(7) .
O4 P2 O3 101.18(18) .
O4 P2 S4 107.08(13) .
O3 P2 S4 109.87(13) .
O4 P2 S3 111.02(13) .
O3 P2 S3 109.48(13) .
S4 P2 S3 117.03(7) .
O6 P3 O5 101.50(18) .
O6 P3 S5 105.68(13) .
O5 P3 S5 110.54(14) .
O6 P3 S6 110.99(13) .
O5 P3 S6 109.39(13) .
S5 P3 S6 117.50(7) .
O8 P4 O7 101.10(18) .
O8 P4 S8 111.84(18) .
O7 P4 S8 110.26(16) .
O8 P4 S7 105.76(18) .
O7 P4 S7 109.61(18) .
S8 P4 S7 117.02(7) .
O10 P5 O9' 86.8(3) .
O10 P5 O9 121.5(3) .
O9' P5 O9 37.8(3) .
O10 P5 S10 111.67(16) .
O9' P5 S10 121.4(2) .
O9 P5 S10 92.1(3) .
O10 P5 S9 104.3(2) .
O9' P5 S9 107.8(2) .
O9 P5 S9 109.0(2) .
S10 P5 S9 119.06(9) .
O11 P6 O12 106.3(2) .
O11 P6 S12 105.63(13) .
O12 P6 S12 111.98(14) .
O11 P6 S11 110.36(13) .
O12 P6 S11 103.68(15) .
S12 P6 S11 118.36(8) .
O13 P7 O14 101.3(2) .
O13 P7 S14 107.04(14) .
O14 P7 S14 109.58(16) .
O13 P7 S13 110.46(16) .
O14 P7 S13 109.90(18) .
S14 P7 S13 117.36(9) .
O16 P8 O15 101.7(2) .
O16 P8 S15 111.83(16) .
O15 P8 S15 108.72(14) .
O16 P8 S16 105.08(14) .
O15 P8 S16 110.41(14) .
S15 P8 S16 117.84(7) .
O17 P9 O18 98.6(3) .
O17 P9 S17 108.0(3) .
O18 P9 S17 110.7(2) .
O17 P9 S18 110.9(2) .
O18 P9 S18 109.6(2) .
S17 P9 S18 117.42(8) .
P1 S1 Cu2 98.54(5) .
P1 S1 Cu1 103.99(5) .
Cu2 S1 Cu1 70.28(3) .
P1 S2 Cu5 99.57(6) .
P1 S2 Cu4 107.18(6) .
Cu5 S2 Cu4 85.41(5) .
P2 S3 Cu2 105.23(6) .
P2 S3 Cu3 102.87(5) .
Cu2 S3 Cu3 69.66(3) .
P2 S4 Cu7 101.24(5) .
P2 S4 Cu6 106.32(6) .
Cu7 S4 Cu6 83.67(4) .
P3 S5 Cu1 102.12(6) .
P3 S5 Cu3 103.01(5) .
Cu1 S5 Cu3 69.75(3) .
P3 S6 Cu9 102.25(6) .
P3 S6 Cu8 104.22(5) .
Cu9 S6 Cu8 88.55(4) .
P4 S7 Cu15 99.50(6) .
P4 S7 Cu9 105.29(6) .
Cu15 S7 Cu9 89.23(5) .
P4 S8 Cu4 107.15(7) .
P4 S8 Cu10 97.76(7) .
Cu4 S8 Cu10 67.05(4) .
P5 S9 Cu5 103.83(8) .
P5 S9 Cu11 99.87(7) .
Cu5 S9 Cu11 89.82(5) .
P5 S10 Cu6 105.13(7) .
P5 S10 Cu12 98.60(6) .
Cu6 S10 Cu12 66.37(4) .
P6 S11 Cu13 106.20(6) .
P6 S11 Cu7 97.93(5) .
Cu13 S11 Cu7 88.70(5) .
P6 S12 Cu8 98.93(6) .
P6 S12 Cu14 104.82(6) .
Cu8 S12 Cu14 66.07(4) .
P7 S13 Cu17 105.56(6) .
P7 S13 Cu16 100.22(6) .
Cu17 S13 Cu16 69.35(4) .
P7 S14 Cu11 101.46(7) .
P7 S14 Cu10 109.32(7) .
Cu11 S14 Cu10 81.19(5) .
P8 S15 Cu18 97.86(6) .
P8 S15 Cu17 105.41(6) .
Cu18 S15 Cu17 69.91(4) .
P8 S16 Cu13 92.70(6) .
P8 S16 Cu12 111.70(6) .
Cu13 S16 Cu12 86.54(5) .
P9 S17 Cu18 102.66(7) .
P9 S17 Cu16 102.59(7) .
Cu18 S17 Cu16 69.97(4) .
P9 S18 Cu15 100.94(8) .
P9 S18 Cu14 106.59(7) .
Cu15 S18 Cu14 86.44(5) .
C56 C55 C57 131.5(13) 2_667
C57 C56 C55 116.3(15) .
C56 C57 C55 111.7(14) 2_667
C59 C58 C63 120.0 .
C60 C59 C58 120.0 .
C61 C60 C59 120.0 .
C60 C61 C62 120.0 .
C63 C62 C61 120.0 .
C62 C63 C58 120.0 .

loop_
_geom_bond_atom_site_label_1
_geom_bond_atom_site_label_2
_geom_bond_distance
_geom_bond_site_symmetry_2
C1 O1 1.482(6) .
C1 C3 1.504(7) .
C1 C2 1.514(7) .
C4 O2 1.464(6) .
C4 C6 1.503(9) .
C4 C5 1.507(9) .
C7 O3 1.460(6) .
C7 C9 1.505(8) .
C7 C8 1.508(8) .
C10 O4 1.490(5) .
C10 C11 1.498(8) .
C10 C12 1.500(7) .
C13 O5 1.469(6) .
C13 C15 1.496(9) .
C13 C14 1.511(9) .
C16 O6 1.478(5) .
C16 C17 1.495(7) .
C16 C18 1.512(8) .
C19 O7 1.476(6) .
C19 C20 1.498(8) .
C19 C21 1.501(9) .
C22 C23 1.474(10) .
C22 C24 1.507(10) .
C22 O8 1.519(9) .
C25 O9 1.215(11) .
C25 C26 1.308(15) .
C25 O9' 1.384(9) .
C25 C27 1.566(15) .
C28 O10 1.467(11) .
C28 C29 1.495(16) .
C28 C30 1.508(16) .
C28' C30' 1.505(18) .
C28' C29' 1.51(2) .
C28' O10 1.540(12) .
C31 O11 1.482(5) .
C31 C33 1.492(7) .
C31 C32 1.503(7) .
C34 C35 1.418(13) .
C34 O12 1.451(8) .
C34 C36 1.512(11) .
C37 O13 1.483(6) .
C37 C38 1.490(8) .
C37 C39 1.503(9) .
C40 O14 1.454(7) .
C40 C42 1.510(10) .
C40 C41 1.514(11) .
C43 O15 1.464(6) .
C43 C44 1.512(9) .
C43 C45 1.513(9) .
C46 O16 1.468(7) .
C46 C47 1.498(13) .
C46 C48 1.498(12) .
C49 C50 1.45(2) .
C49 C51 1.51(2) .
C49 O17 1.532(14) .
C49' O17 1.225(16) .
C49' C50' 1.53(3) .
C49' C51' 1.54(3) .
C52 O18 1.435(9) .
C52 C53 1.473(13) .
C52 C54 1.531(13) .
Cu1 S5 2.3760(13) .
Cu1 S1 2.3968(12) .
Cu1 Cu9 2.5419(8) .
Cu1 Cu4 2.6038(8) .
Cu1 Cu3 2.7188(8) .
Cu1 Cu2 2.7542(7) .
Cu1 Cu19 2.8595(7) .
Cu2 S3 2.3713(12) .
Cu2 S1 2.3880(12) .
Cu2 Cu5 2.5230(8) .
Cu2 Cu6 2.6092(8) .
Cu2 Cu3 2.7207(8) .
Cu2 Cu19 2.7847(7) .
Cu3 S5 2.3788(11) .
Cu3 S3 2.3922(11) .
Cu3 Cu7 2.5484(8) .
Cu3 Cu8 2.6154(7) .
Cu3 Cu19 2.8228(8) .
Cu4 S2 2.3670(13) .
Cu4 S8 2.3904(13) .
Cu4 Cu9 2.5360(9) .
Cu4 Cu19 2.6458(8) .
Cu4 Cu10 2.6686(8) .
Cu5 S2 2.2903(12) .
Cu5 S9 2.3013(13) .
Cu5 Cu6 2.5521(9) .
Cu5 Cu19 3.0219(9) .
Cu6 S4 2.3870(14) .
Cu6 S10 2.4221(13) .
Cu6 Cu19 2.6481(8) .
Cu6 Cu12 2.6524(8) .
Cu7 S4 2.2870(12) .
Cu7 S11 2.3169(13) .
Cu7 Cu8 2.5570(8) .
Cu7 Cu19 3.0182(9) .
Cu8 S6 2.3832(11) .
Cu8 S12 2.4070(13) .
Cu8 Cu14 2.6344(8) .
Cu8 Cu19 2.6573(9) .
Cu9 S6 2.2745(14) .
Cu9 S7 2.3114(12) .
Cu10 S14 2.3670(15) .
Cu10 S8 2.4404(13) .
Cu10 Cu15 2.5316(10) .
Cu10 Cu16 2.6386(8) .
Cu10 Cu20 2.6665(9) .
Cu10 Cu11 3.0445(9) .
Cu11 S14 2.3116(15) .
Cu11 S9 2.3152(14) .
Cu11 Cu17 2.5284(9) .
Cu11 Cu12 2.5564(10) .
Cu11 Cu20 2.9424(10) .
Cu12 S16 2.3727(15) .
Cu12 S10 2.4241(14) .
Cu12 Cu17 2.5909(8) .
Cu12 Cu20 2.6769(8) .
Cu13 S11 2.2830(14) .
Cu13 S16 2.3142(14) .
Cu13 Cu14 2.5277(8) .
Cu13 Cu18 2.5416(9) .
Cu14 S18 2.3583(13) .
Cu14 S12 2.4253(14) .
Cu14 Cu18 2.6036(9) .
Cu14 Cu20 2.6941(9) .
Cu15 S18 2.2897(16) .
Cu15 S7 2.3083(13) .
Cu15 Cu16 2.5438(9) .
Cu15 Cu20 3.0012(8) .
Cu16 S13 2.3974(15) .
Cu16 S17 2.4020(16) .
Cu16 Cu17 2.7182(8) .
Cu16 Cu18 2.7325(10) .
Cu16 Cu20 2.7886(8) .
Cu17 S13 2.3801(13) .
Cu17 S15 2.3931(15) .
Cu17 Cu18 2.7349(11) .
Cu17 Cu20 2.8199(8) .
Cu18 S17 2.3637(14) .
Cu18 S15 2.3805(14) .
Cu18 Cu20 2.8527(8) .
Cu19 Cu20 2.3079(7) .
O1 P1 1.576(3) .
O2 P1 1.585(4) .
O3 P2 1.587(3) .
O4 P2 1.569(3) .
O5 P3 1.581(4) .
O6 P3 1.575(3) .
O7 P4 1.583(3) .
O8 P4 1.575(3) .
O9 P5 1.660(7) .
O9' P5 1.620(6) .
O10 P5 1.565(5) .
O11 P6 1.580(3) .
O12 P6 1.587(3) .
O13 P7 1.575(4) .
O14 P7 1.580(4) .
O15 P8 1.584(3) .
O16 P8 1.564(4) .
O17 P9 1.566(5) .
O18 P9 1.582(4) .
P1 S1 1.9967(16) .
P1 S2 2.0114(15) .
P2 S4 2.0071(15) .
P2 S3 2.0075(15) .
P3 S5 2.0064(15) .
P3 S6 2.0182(15) .
P4 S8 1.9949(18) .
P4 S7 2.016(2) .
P5 S10 1.987(2) .
P5 S9 2.0062(18) .
P6 S12 1.9939(16) .
P6 S11 2.0130(17) .
P7 S14 2.0003(17) .
P7 S13 2.008(2) .
P8 S15 2.0071(17) .
P8 S16 2.0072(16) .
P9 S17 2.006(2) .
P9 S18 2.0125(19) .
C55 C56 1.413(9) .
C55 C57 1.42(2) 2_667
C56 C57 1.370(9) .
C57 C55 1.42(2) 2_667
C58 C59 1.3900 .
C58 C63 1.3900 .
C59 C60 1.3900 .
C60 C61 1.3900 .
C61 C62 1.3900 .
C62 C63 1.3900 .
